data_2228612
loop_
_publ_author_name
'H\"okelek, Tuncer'
'Sa\(glam, Ertu\(grul Gazi'
'Tercan, Bar\?i\,s'
'Aybirdi, \"Ozg\"ur'
'Necefo\(glu, Hacali'

_publ_section_title
;
 Bis[\m-4-(methylamino)benzoato]-\k^3^<i>O</i>,<i>O</i>':<i>O</i>;\k^3^<i>O</i>:<i>O</i>,<i>O</i>'-bis{aqua[4-(methylamino)benzoato-\k^2^<i>O</i>,<i>O</i>'](nicotinamide-\k<i>N</i>)cadmium(II)}
;
_journal_coeditor_code XU5083
_journal_issue 12
_journal_name_full 'Acta Crystallographica Section E'
_journal_page_first m1559
_journal_page_last m1560
_journal_paper_doi 10.1107/S1600536810046258
_journal_volume 66
_journal_year 2010
_chemical_formula_iupac '[Cd2 (C8 H8 N O2)4 (C6 H6 N2 O)2 (H2 O)2]'
_chemical_formula_moiety 'C44 H48 Cd2 N8 O12'
_chemical_formula_sum 'C44 H48 Cd2 N8 O12'
_chemical_formula_weight 1105.72
_chemical_name_systematic
;
Bis[\m-4-(methylamino)benzoato]-
\k^3^<i>O</i>,<i>O</i>':<i>O</i>;\k^3^<i>O</i>:<i>O</i>,<i>O</i>'-
bis{aqua[4-(methylamino)benzoato-\k^2^<i>O</i>,<i>O</i>'](nicotinamide-
\k<i>N</i>)cadmium(II)}
;
_space_group_IT_number 2
_symmetry_cell_setting triclinic
_symmetry_space_group_name_Hall '-P 1'
_symmetry_space_group_name_H-M 'P -1'
_atom_sites_solution_hydrogens geom
_atom_sites_solution_primary direct
_atom_sites_solution_secondary difmap
_audit_creation_method SHELXL-97
_cell_angle_alpha 72.831(3)
_cell_angle_beta 75.741(3)
_cell_angle_gamma 67.172(2)
_cell_formula_units_Z 1
_cell_length_a 9.5286(2)
_cell_length_b 10.1734(2)
_cell_length_c 13.2876(3)
_cell_measurement_reflns_used 9941
_cell_measurement_temperature 100(2)
_cell_measurement_theta_max 28.41
_cell_measurement_theta_min 2.35
_cell_volume 1121.51(5)
_computing_cell_refinement 'SAINT (Bruker, 2007)'
_computing_data_collection 'APEX2 (Bruker, 2007)'
_computing_data_reduction 'SAINT (Bruker, 2007)'
_computing_molecular_graphics '<i>Mercury</i> (Macrae <i>et al.</i>, 2006)'
_computing_publication_material 'WinGX (Farrugia, 1999) and PLATON (Spek, 2009)'
_computing_structure_refinement 'SHELXL97 (Sheldrick, 2008)'
_computing_structure_solution 'SHELXS97 (Sheldrick, 2008)'
_diffrn_ambient_temperature 100(2)
_diffrn_measured_fraction_theta_full 0.989
_diffrn_measured_fraction_theta_max 0.989
_diffrn_measurement_device_type 'Bruker Kappa APEXII CCD area-detector'
_diffrn_measurement_method '\f and \w'
_diffrn_radiation_monochromator graphite
_diffrn_radiation_source 'fine-focus sealed tube'
_diffrn_radiation_type MoK\a
_diffrn_radiation_wavelength 0.71073
_diffrn_reflns_av_R_equivalents 0.0226
_diffrn_reflns_av_sigmaI/netI 0.0211
_diffrn_reflns_limit_h_max 12
_diffrn_reflns_limit_h_min -12
_diffrn_reflns_limit_k_max 13
_diffrn_reflns_limit_k_min -13
_diffrn_reflns_limit_l_max 16
_diffrn_reflns_limit_l_min -17
_diffrn_reflns_number 20025
_diffrn_reflns_theta_full 28.41
_diffrn_reflns_theta_max 28.41
_diffrn_reflns_theta_min 1.62
_diffrn_standards_number 0
_exptl_absorpt_coefficient_mu 1.020
_exptl_absorpt_correction_T_max 0.901
_exptl_absorpt_correction_T_min 0.734
_exptl_absorpt_correction_type multi-scan
_exptl_absorpt_process_details '(SADABS; Bruker, 2005)'
_exptl_crystal_colour colorless
_exptl_crystal_density_diffrn 1.637
_exptl_crystal_density_method 'not measured'
_exptl_crystal_description block
_exptl_crystal_F_000 560
_exptl_crystal_size_max 0.37
_exptl_crystal_size_mid 0.26
_exptl_crystal_size_min 0.10
_refine_diff_density_max 1.773
_refine_diff_density_min -0.479
_refine_ls_extinction_method none
_refine_ls_goodness_of_fit_ref 1.082
_refine_ls_hydrogen_treatment mixed
_refine_ls_matrix_type full
_refine_ls_number_parameters 324
_refine_ls_number_reflns 5581
_refine_ls_number_restraints 1
_refine_ls_restrained_S_all 1.083
_refine_ls_R_factor_all 0.0259
_refine_ls_R_factor_gt 0.0237
_refine_ls_shift/su_max 0.000
_refine_ls_shift/su_mean 0.000
_refine_ls_structure_factor_coef Fsqd
_refine_ls_weighting_details 'calc w=1/[\s^2^(Fo^2^)+(0.0294P)^2^+0.9733P] where P=(Fo^2^+2Fc^2^)/3'
_refine_ls_weighting_scheme calc
_refine_ls_wR_factor_gt 0.0599
_refine_ls_wR_factor_ref 0.0610
_reflns_number_gt 5250
_reflns_number_total 5581
_reflns_threshold_expression I>2\s(I)
_cod_data_source_file xu5083.cif
_cod_data_source_block I
_cod_database_code 2228612
_cod_database_fobs_code 2228612

loop_
_symmetry_equiv_pos_as_xyz
'x, y, z'
'-x, -y, -z'

loop_
_atom_site_type_symbol
_atom_site_label
_atom_site_fract_x
_atom_site_fract_y
_atom_site_fract_z
_atom_site_U_iso_or_equiv
_atom_site_adp_type
_atom_site_calc_flag
_atom_site_refinement_flags
_atom_site_occupancy
_atom_site_disorder_assembly
_atom_site_disorder_group
Cd Cd1 0.183285(14) 0.043205(13) 0.484176(10) 0.01391(5) Uani d . 1 . .
O O1 0.08486(15) 0.16573(15) 0.62175(12) 0.0210(3) Uani d . 1 . .
O O2 0.32071(15) 0.00805(14) 0.62305(11) 0.0175(3) Uani d . 1 . .
O O3 0.04603(16) 0.29436(15) 0.38267(12) 0.0234(3) Uani d . 1 . .
O O4 -0.01778(15) 0.10432(14) 0.39110(11) 0.0175(3) Uani d . 1 . .
O O5 0.37181(18) -0.60649(17) 0.33609(16) 0.0357(4) Uani d . 1 . .
O O6 0.37108(16) 0.12104(15) 0.36256(12) 0.0188(3) Uani d . 1 . .
H H61 0.357(3) 0.205(4) 0.357(2) 0.039(8) Uiso d . 1 . .
H H62 0.462(4) 0.084(3) 0.366(2) 0.042(8) Uiso d . 1 . .
N N1 0.32666(17) -0.18369(16) 0.44351(13) 0.0157(3) Uani d . 1 . .
N N2 0.1327(2) -0.4634(2) 0.38591(18) 0.0281(4) Uani d . 1 . .
H H2A 0.071(3) -0.385(3) 0.400(2) 0.037(7) Uiso d . 1 . .
H H2B 0.099(3) -0.528(3) 0.380(2) 0.039(8) Uiso d . 1 . .
N N3 0.1429(3) 0.0766(2) 1.10668(16) 0.0335(4) Uani d . 1 . .
H H3A 0.051(4) 0.113(4) 1.137(3) 0.053(9) Uiso d . 1 . .
N N4 -0.3405(3) 0.5412(3) -0.00800(18) 0.0413(5) Uani d D 1 . .
H H4A -0.345(5) 0.491(5) -0.048(3) 0.100(17) Uiso d D 1 . .
C C1 0.2004(2) 0.09189(19) 0.66971(15) 0.0155(3) Uani d . 1 . .
C C2 0.1916(2) 0.0959(2) 0.78140(15) 0.0170(3) Uani d . 1 . .
C C3 0.0524(2) 0.1725(2) 0.83657(17) 0.0232(4) Uani d . 1 . .
H H3 -0.0311 0.2287 0.8004 0.028 Uiso calc R 1 . .
C C4 0.0371(2) 0.1661(2) 0.94354(18) 0.0276(4) Uani d . 1 . .
H H4 -0.0565 0.2179 0.9785 0.033 Uiso calc R 1 . .
C C5 0.1613(2) 0.0820(2) 1.00047(16) 0.0240(4) Uani d . 1 . .
C C6 0.3012(2) 0.0073(2) 0.94509(17) 0.0251(4) Uani d . 1 . .
H H6 0.3854 -0.0478 0.9808 0.030 Uiso calc R 1 . .
C C7 0.3151(2) 0.0148(2) 0.83732(16) 0.0227(4) Uani d . 1 . .
H H7 0.4091 -0.0354 0.8017 0.027 Uiso calc R 1 . .
C C8 0.2541(4) -0.0243(3) 1.1746(2) 0.0446(6) Uani d . 1 . .
H H8A 0.2118 -0.0199 1.2474 0.067 Uiso calc R 1 . .
H H8B 0.3456 0.0014 1.1554 0.067 Uiso calc R 1 . .
H H8C 0.2792 -0.1218 1.1661 0.067 Uiso calc R 1 . .
C C9 -0.0265(2) 0.23868(19) 0.35120(15) 0.0163(3) Uani d . 1 . .
C C10 -0.1183(2) 0.32451(19) 0.26270(15) 0.0171(3) Uani d . 1 . .
C C11 -0.2098(2) 0.2690(2) 0.23138(16) 0.0207(4) Uani d . 1 . .
H H11 -0.2212 0.1806 0.2710 0.025 Uiso calc R 1 . .
C C12 -0.2835(2) 0.3414(2) 0.14353(18) 0.0265(4) Uani d . 1 . .
H H12 -0.3439 0.3015 0.1251 0.032 Uiso calc R 1 . .
C C13 -0.2687(2) 0.4745(2) 0.08146(18) 0.0288(5) Uani d . 1 . .
C C14 -0.1827(3) 0.5343(2) 0.1148(2) 0.0324(5) Uani d . 1 . .
H H14 -0.1749 0.6246 0.0769 0.039 Uiso calc R 1 . .
C C15 -0.1087(2) 0.4601(2) 0.20394(18) 0.0248(4) Uani d . 1 . .
H H15 -0.0520 0.5016 0.2246 0.030 Uiso calc R 1 . .
C C16 -0.3123(3) 0.6668(3) -0.0834(2) 0.0487(7) Uani d . 1 . .
H H16A -0.3610 0.6892 -0.1446 0.073 Uiso calc R 1 . .
H H16B -0.2034 0.6454 -0.1052 0.073 Uiso calc R 1 . .
H H16C -0.3538 0.7491 -0.0506 0.073 Uiso calc R 1 . .
C C17 0.2634(2) -0.26755(19) 0.42175(15) 0.0157(3) Uani d . 1 . .
H H17 0.1566 -0.2411 0.4335 0.019 Uiso calc R 1 . .
C C18 0.3509(2) -0.39229(19) 0.38237(15) 0.0164(3) Uani d . 1 . .
C C19 0.5101(2) -0.4288(2) 0.36180(18) 0.0221(4) Uani d . 1 . .
H H19 0.5715 -0.5092 0.3328 0.027 Uiso calc R 1 . .
C C20 0.5760(2) -0.3436(2) 0.38513(19) 0.0244(4) Uani d . 1 . .
H H20 0.6823 -0.3663 0.3725 0.029 Uiso calc R 1 . .
C C21 0.4810(2) -0.2241(2) 0.42749(17) 0.0193(4) Uani d . 1 . .
H H21 0.5258 -0.1694 0.4456 0.023 Uiso calc R 1 . .
C C22 0.2834(2) -0.4945(2) 0.36559(16) 0.0188(4) Uani d . 1 . .

loop_
_atom_site_aniso_label
_atom_site_aniso_U_11
_atom_site_aniso_U_22
_atom_site_aniso_U_33
_atom_site_aniso_U_12
_atom_site_aniso_U_13
_atom_site_aniso_U_23
Cd1 0.01123(7) 0.01258(7) 0.01849(7) -0.00263(5) -0.00261(5) -0.00593(5)
O1 0.0179(6) 0.0192(6) 0.0262(7) -0.0015(5) -0.0074(5) -0.0088(6)
O2 0.0140(6) 0.0195(6) 0.0188(6) -0.0045(5) -0.0017(5) -0.0063(5)
O3 0.0197(7) 0.0205(7) 0.0329(8) -0.0079(5) -0.0083(6) -0.0050(6)
O4 0.0160(6) 0.0144(6) 0.0197(7) -0.0047(5) -0.0032(5) -0.0003(5)
O5 0.0222(7) 0.0254(8) 0.0654(12) -0.0095(6) 0.0063(7) -0.0276(8)
O6 0.0144(6) 0.0140(6) 0.0246(7) -0.0028(5) -0.0022(5) -0.0031(5)
N1 0.0139(7) 0.0135(7) 0.0195(8) -0.0047(6) -0.0023(6) -0.0035(6)
N2 0.0165(8) 0.0182(8) 0.0551(13) -0.0045(7) -0.0054(8) -0.0178(8)
N3 0.0388(11) 0.0394(11) 0.0193(9) -0.0110(9) 0.0017(8) -0.0103(8)
N4 0.0413(12) 0.0427(13) 0.0295(11) -0.0085(10) -0.0138(9) 0.0059(10)
C1 0.0152(8) 0.0129(7) 0.0199(9) -0.0072(6) -0.0012(7) -0.0037(7)
C2 0.0170(8) 0.0171(8) 0.0187(9) -0.0080(7) -0.0005(7) -0.0054(7)
C3 0.0185(9) 0.0243(9) 0.0265(10) -0.0051(7) -0.0019(8) -0.0092(8)
C4 0.0214(10) 0.0338(11) 0.0274(11) -0.0078(9) 0.0038(8) -0.0146(9)
C5 0.0299(10) 0.0247(9) 0.0199(10) -0.0138(8) 0.0017(8) -0.0070(8)
C6 0.0236(10) 0.0280(10) 0.0213(10) -0.0049(8) -0.0052(8) -0.0060(8)
C7 0.0184(9) 0.0268(10) 0.0211(10) -0.0043(8) -0.0016(7) -0.0085(8)
C8 0.0619(18) 0.0446(15) 0.0201(11) -0.0107(13) -0.0055(11) -0.0079(10)
C9 0.0109(8) 0.0155(8) 0.0193(9) -0.0021(6) 0.0002(6) -0.0045(7)
C10 0.0143(8) 0.0138(8) 0.0188(9) -0.0019(6) -0.0010(7) -0.0024(7)
C11 0.0209(9) 0.0163(8) 0.0233(10) -0.0036(7) -0.0057(7) -0.0037(7)
C12 0.0258(10) 0.0246(10) 0.0279(11) -0.0039(8) -0.0096(8) -0.0061(8)
C13 0.0226(10) 0.0263(10) 0.0242(10) 0.0016(8) -0.0048(8) 0.0011(8)
C14 0.0267(11) 0.0198(10) 0.0364(13) -0.0050(8) -0.0034(9) 0.0093(9)
C15 0.0200(9) 0.0173(9) 0.0328(11) -0.0068(7) -0.0034(8) 0.0007(8)
C16 0.0348(14) 0.0494(16) 0.0388(15) -0.0064(12) -0.0058(11) 0.0129(12)
C17 0.0125(8) 0.0144(8) 0.0200(9) -0.0045(6) -0.0021(6) -0.0039(7)
C18 0.0157(8) 0.0123(8) 0.0210(9) -0.0056(6) -0.0021(7) -0.0029(7)
C19 0.0161(9) 0.0146(8) 0.0334(11) -0.0036(7) 0.0009(8) -0.0081(8)
C20 0.0118(8) 0.0186(9) 0.0414(12) -0.0052(7) 0.0001(8) -0.0079(8)
C21 0.0152(8) 0.0142(8) 0.0292(10) -0.0061(7) -0.0047(7) -0.0035(7)
C22 0.0185(9) 0.0140(8) 0.0245(10) -0.0058(7) -0.0035(7) -0.0046(7)

loop_
_atom_type_symbol
_atom_type_description
_atom_type_scat_dispersion_real
_atom_type_scat_dispersion_imag
_atom_type_scat_source
C C 0.0030 0.0020 'International Tables Vol C Tables 4.2.6.8 and 6.1.1.4'
H H 0.0000 0.0000 'International Tables Vol C Tables 4.2.6.8 and 6.1.1.4'
Cd Cd -0.8080 1.2020 'International Tables Vol C Tables 4.2.6.8 and 6.1.1.4'
N N 0.0060 0.0030 'International Tables Vol C Tables 4.2.6.8 and 6.1.1.4'
O O 0.0110 0.0060 'International Tables Vol C Tables 4.2.6.8 and 6.1.1.4'

loop_
_geom_angle_atom_site_label_1
_geom_angle_atom_site_label_2
_geom_angle_atom_site_label_3
_geom_angle_site_symmetry_1
_geom_angle_site_symmetry_3
_geom_angle
_geom_angle_publ_flag
O1 Cd1 O2 . . 55.71(5) ?
O1 Cd1 O3 . . 80.21(5) ?
O1 Cd1 O4 . . 106.64(5) ?
O1 Cd1 O4 . 2_556 79.05(5) ?
O1 Cd1 N1 . . 143.81(5) ?
O1 Cd1 C1 . . 27.83(5) ?
O2 Cd1 O3 . . 121.55(5) ?
O2 Cd1 O4 . 2_556 91.77(4) ?
O2 Cd1 C1 . . 28.12(5) ?
O3 Cd1 O4 . 2_556 117.52(4) ?
O3 Cd1 C1 . . 103.17(5) ?
O4 Cd1 O2 . . 161.16(5) ?
O4 Cd1 O3 . . 54.22(4) ?
O4 Cd1 O4 . 2_556 77.12(5) ?
O4 Cd1 N1 . . 98.06(5) ?
O4 Cd1 C1 . . 133.53(5) ?
O4 Cd1 C1 2_556 . 82.17(5) ?
O6 Cd1 O1 . . 112.54(5) ?
O6 Cd1 O2 . . 88.69(5) ?
O6 Cd1 O3 . . 73.74(5) ?
O6 Cd1 O4 . . 105.81(5) ?
O6 Cd1 O4 . 2_556 165.88(5) ?
O6 Cd1 N1 . . 84.67(5) ?
O6 Cd1 C1 . . 104.26(5) ?
N1 Cd1 O2 . . 95.16(5) ?
N1 Cd1 O3 . . 135.97(5) ?
N1 Cd1 O4 . 2_556 81.23(5) ?
N1 Cd1 C1 . . 119.34(6) ?
C1 O1 Cd1 . . 93.51(11) ?
C1 O2 Cd1 . . 90.17(11) ?
C9 O3 Cd1 . . 88.13(11) ?
Cd1 O4 Cd1 . 2_556 102.88(5) ?
C9 O4 Cd1 . . 95.93(11) ?
C9 O4 Cd1 . 2_556 139.46(11) ?
Cd1 O6 H61 . . 113(2) ?
Cd1 O6 H62 . . 124(2) ?
H61 O6 H62 . . 102(3) ?
C17 N1 Cd1 . . 123.06(12) ?
C21 N1 Cd1 . . 118.29(12) ?
C21 N1 C17 . . 118.08(15) ?
C22 N2 H2A . . 123(2) ?
C22 N2 H2B . . 116.2(19) ?
H2A N2 H2B . . 120(3) ?
C5 N3 C8 . . 123.2(2) ?
C5 N3 H3A . . 117(2) ?
C8 N3 H3A . . 117(2) ?
C13 N4 C16 . . 121.7(2) ?
C13 N4 H4A . . 122(3) ?
C16 N4 H4A . . 103(3) ?
O1 C1 Cd1 . . 58.66(9) ?
O1 C1 O2 . . 119.58(17) ?
O1 C1 C2 . . 119.89(16) ?
O2 C1 Cd1 . . 61.71(10) ?
O2 C1 C2 . . 120.41(17) ?
C2 C1 Cd1 . . 167.59(12) ?
C3 C2 C1 . . 120.01(17) ?
C7 C2 C1 . . 121.66(17) ?
C7 C2 C3 . . 118.10(18) ?
C2 C3 H3 . . 119.4 ?
C4 C3 C2 . . 121.1(2) ?
C4 C3 H3 . . 119.4 ?
C3 C4 C5 . . 120.76(19) ?
C3 C4 H4 . . 119.6 ?
C5 C4 H4 . . 119.6 ?
N3 C5 C4 . . 119.6(2) ?
N3 C5 C6 . . 122.2(2) ?
C6 C5 C4 . . 118.18(19) ?
C5 C6 H6 . . 119.8 ?
C7 C6 C5 . . 120.5(2) ?
C7 C6 H6 . . 119.8 ?
C2 C7 H7 . . 119.3 ?
C6 C7 C2 . . 121.35(18) ?
C6 C7 H7 . . 119.3 ?
N3 C8 H8A . . 109.5 ?
N3 C8 H8B . . 109.5 ?
N3 C8 H8C . . 109.5 ?
H8A C8 H8B . . 109.5 ?
H8A C8 H8C . . 109.5 ?
H8B C8 H8C . . 109.5 ?
O3 C9 O4 . . 120.79(17) ?
O3 C9 C10 . . 120.31(17) ?
O4 C9 C10 . . 118.82(16) ?
C11 C10 C9 . . 121.45(17) ?
C15 C10 C9 . . 120.91(18) ?
C15 C10 C11 . . 117.54(18) ?
C10 C11 H11 . . 119.1 ?
C12 C11 C10 . . 121.82(19) ?
C12 C11 H11 . . 119.1 ?
C11 C12 C13 . . 120.8(2) ?
C11 C12 H12 . . 119.6 ?
C13 C12 H12 . . 119.6 ?
N4 C13 C12 . . 119.0(2) ?
N4 C13 C14 . . 123.2(2) ?
C14 C13 C12 . . 117.8(2) ?
C13 C14 H14 . . 119.6 ?
C15 C14 C13 . . 120.8(2) ?
C15 C14 H14 . . 119.6 ?
C10 C15 H15 . . 119.5 ?
C14 C15 C10 . . 121.1(2) ?
C14 C15 H15 . . 119.5 ?
N4 C16 H16A . . 109.5 ?
N4 C16 H16B . . 109.5 ?
N4 C16 H16C . . 109.5 ?
H16A C16 H16B . . 109.5 ?
H16A C16 H16C . . 109.5 ?
H16B C16 H16C . . 109.5 ?
N1 C17 C18 . . 122.70(16) ?
N1 C17 H17 . . 118.6 ?
C18 C17 H17 . . 118.6 ?
C17 C18 C22 . . 123.63(16) ?
C19 C18 C17 . . 118.41(17) ?
C19 C18 C22 . . 117.89(16) ?
C18 C19 H19 . . 120.5 ?
C20 C19 C18 . . 119.07(17) ?
C20 C19 H19 . . 120.5 ?
C19 C20 H20 . . 120.6 ?
C21 C20 C19 . . 118.87(17) ?
C21 C20 H20 . . 120.6 ?
N1 C21 C20 . . 122.78(17) ?
N1 C21 H21 . . 118.6 ?
C20 C21 H21 . . 118.6 ?
O5 C22 N2 . . 122.37(18) ?
O5 C22 C18 . . 118.50(17) ?
N2 C22 C18 . . 119.10(16) ?

loop_
_geom_bond_atom_site_label_1
_geom_bond_atom_site_label_2
_geom_bond_site_symmetry_2
_geom_bond_distance
_geom_bond_publ_flag
Cd1 N1 . 2.3265(15) yes
Cd1 O1 . 2.3170(14) yes
Cd1 O2 . 2.3844(13) yes
Cd1 O3 . 2.5099(15) yes
Cd1 O4 . 2.3185(14) yes
Cd1 O4 2_556 2.5625(13) yes
Cd1 O6 . 2.3152(14) yes
Cd1 C1 . 2.7077(18) ?
O1 C1 . 1.267(2) ?
O2 C1 . 1.276(2) ?
O3 C9 . 1.249(2) ?
O4 C9 . 1.289(2) ?
O5 C22 . 1.232(2) ?
O6 H61 . 0.80(3) ?
O6 H62 . 0.81(3) ?
N1 C17 . 1.344(2) ?
N1 C21 . 1.343(2) ?
N2 C22 . 1.319(3) ?
N2 H2A . 0.83(3) ?
N2 H2B . 0.86(3) ?
N3 C5 . 1.366(3) ?
N3 C8 . 1.439(4) ?
N3 H3A . 0.86(3) ?
N4 H4A . 0.86(4) ?
C2 C1 . 1.478(3) ?
C2 C3 . 1.400(3) ?
C2 C7 . 1.390(3) ?
C3 H3 . 0.9300 ?
C4 C3 . 1.377(3) ?
C4 H4 . 0.9300 ?
C5 C4 . 1.407(3) ?
C5 C6 . 1.399(3) ?
C6 H6 . 0.9300 ?
C7 C6 . 1.387(3) ?
C7 H7 . 0.9300 ?
C8 H8A . 0.9600 ?
C8 H8B . 0.9600 ?
C8 H8C . 0.9600 ?
C9 C10 . 1.489(3) ?
C10 C11 . 1.397(3) ?
C10 C15 . 1.395(3) ?
C11 C12 . 1.376(3) ?
C11 H11 . 0.9300 ?
C12 C13 . 1.402(3) ?
C12 H12 . 0.9300 ?
C13 N4 . 1.381(3) ?
C13 C14 . 1.401(4) ?
C14 H14 . 0.9300 ?
C15 C14 . 1.393(3) ?
C15 H15 . 0.9300 ?
C16 N4 . 1.444(3) ?
C16 H16A . 0.9600 ?
C16 H16B . 0.9600 ?
C16 H16C . 0.9600 ?
C17 C18 . 1.391(2) ?
C17 H17 . 0.9300 ?
C19 C18 . 1.390(3) ?
C19 C20 . 1.385(3) ?
C19 H19 . 0.9300 ?
C20 H20 . 0.9300 ?
C21 C20 . 1.383(3) ?
C21 H21 . 0.9300 ?
C22 C18 . 1.507(2) ?

loop_
_geom_hbond_atom_site_label_D
_geom_hbond_atom_site_label_H
_geom_hbond_atom_site_label_A
_geom_hbond_site_symmetry_A
_geom_hbond_distance_DH
_geom_hbond_distance_HA
_geom_hbond_distance_DA
_geom_hbond_angle_DHA
_geom_hbond_publ_flag
N2 H2A O1 2_556 0.83(3) 2.13(3) 2.921(2) 160(2) yes
N2 H2B O3 1_545 0.86(3) 2.05(3) 2.901(3) 170(3) yes
O6 H61 O5 1_565 0.79(4) 1.91(4) 2.692(2) 167(3) yes
O6 H62 O2 2_656 0.81(4) 1.94(4) 2.743(2) 179(3) yes
C11 H11 O2 2_556 0.93 2.39 3.299(2) 165 yes
C17 H17 O1 2_556 0.93 2.36 3.216(3) 153 yes
C21 H21 O2 2_656 0.93 2.45 3.252(3) 145 yes
C19 H19 Cg3 1_645 0.93 2.74 3.537(2) 144 yes

loop_
_geom_torsion_atom_site_label_1
_geom_torsion_atom_site_label_2
_geom_torsion_atom_site_label_3
_geom_torsion_atom_site_label_4
_geom_torsion_site_symmetry_1
_geom_torsion_site_symmetry_2
_geom_torsion_site_symmetry_3
_geom_torsion_site_symmetry_4
_geom_torsion
_geom_torsion_publ_flag
O2 Cd1 O1 C1 . . . . -5.82(10) ?
O3 Cd1 O1 C1 . . . . -145.30(11) ?
O4 Cd1 O1 C1 . . . . 166.82(10) ?
O4 Cd1 O1 C1 2_556 . . . 93.97(11) ?
O6 Cd1 O1 C1 . . . . -77.59(11) ?
N1 Cd1 O1 C1 . . . . 35.80(15) ?
O1 Cd1 O2 C1 . . . . 5.76(10) ?
O3 Cd1 O2 C1 . . . . 54.46(11) ?
O4 Cd1 O2 C1 . . . . -16.57(19) ?
O4 Cd1 O2 C1 2_556 . . . -69.69(10) ?
O6 Cd1 O2 C1 . . . . 124.42(10) ?
N1 Cd1 O2 C1 . . . . -151.05(10) ?
O1 Cd1 O3 C9 . . . . -124.35(11) ?
O2 Cd1 O3 C9 . . . . -163.39(10) ?
O4 Cd1 O3 C9 . . . . -5.50(10) ?
O4 Cd1 O3 C9 2_556 . . . -52.25(12) ?
O6 Cd1 O3 C9 . . . . 118.55(11) ?
N1 Cd1 O3 C9 . . . . 54.71(13) ?
C1 Cd1 O3 C9 . . . . -140.19(11) ?
O1 Cd1 O4 Cd1 . . . 2_556 -74.23(6) ?
O1 Cd1 O4 C9 . . . . 69.63(11) ?
O2 Cd1 O4 Cd1 . . . 2_556 -55.11(15) ?
O2 Cd1 O4 C9 . . . . 88.75(17) ?
O3 Cd1 O4 Cd1 . . . 2_556 -138.50(7) ?
O3 Cd1 O4 C9 . . . . 5.36(10) ?
O4 Cd1 O4 Cd1 2_556 . . 2_556 0.0 ?
O4 Cd1 O4 C9 2_556 . . . 143.86(12) ?
O6 Cd1 O4 Cd1 . . . 2_556 165.74(5) ?
O6 Cd1 O4 C9 . . . . -50.40(11) ?
N1 Cd1 O4 Cd1 . . . 2_556 79.03(5) ?
N1 Cd1 O4 C9 . . . . -137.11(11) ?
C1 Cd1 O4 Cd1 . . . 2_556 -65.79(7) ?
C1 Cd1 O4 C9 . . . . 78.07(12) ?
O1 Cd1 N1 C17 . . . . 105.36(15) ?
O1 Cd1 N1 C21 . . . . -83.55(16) ?
O2 Cd1 N1 C17 . . . . 138.80(14) ?
O2 Cd1 N1 C21 . . . . -50.11(15) ?
O3 Cd1 N1 C17 . . . . -73.07(16) ?
O3 Cd1 N1 C21 . . . . 98.02(15) ?
O4 Cd1 N1 C17 . . . . -27.75(15) ?
O4 Cd1 N1 C17 2_556 . . . 47.80(14) ?
O4 Cd1 N1 C21 . . . . 143.34(14) ?
O4 Cd1 N1 C21 2_556 . . . -141.11(15) ?
O6 Cd1 N1 C17 . . . . -133.01(15) ?
O6 Cd1 N1 C21 . . . . 38.08(14) ?
C1 Cd1 N1 C17 . . . . 123.62(14) ?
C1 Cd1 N1 C21 . . . . -65.29(15) ?
O1 Cd1 C1 O2 . . . . -169.76(17) ?
O1 Cd1 C1 C2 . . . . 87.0(6) ?
O2 Cd1 C1 O1 . . . . 169.76(17) ?
O2 Cd1 C1 C2 . . . . -103.2(6) ?
O3 Cd1 C1 O1 . . . . 35.18(11) ?
O3 Cd1 C1 O2 . . . . -134.59(10) ?
O3 Cd1 C1 C2 . . . . 122.2(6) ?
O4 Cd1 C1 O1 . . . . -17.53(13) ?
O4 Cd1 C1 O1 2_556 . . . -81.36(11) ?
O4 Cd1 C1 O2 . . . . 172.70(9) ?
O4 Cd1 C1 O2 2_556 . . . 108.88(10) ?
O4 Cd1 C1 C2 . . . . 69.5(6) ?
O4 Cd1 C1 C2 2_556 . . . 5.6(6) ?
O6 Cd1 C1 O1 . . . . 111.46(11) ?
O6 Cd1 C1 O2 . . . . -58.31(11) ?
O6 Cd1 C1 C2 . . . . -161.5(6) ?
N1 Cd1 C1 O1 . . . . -156.66(10) ?
N1 Cd1 C1 O2 . . . . 33.58(12) ?
N1 Cd1 C1 C2 . . . . -69.7(6) ?
Cd1 O1 C1 O2 . . . . 10.37(17) ?
Cd1 O1 C1 C2 . . . . -165.67(14) ?
Cd1 O2 C1 O1 . . . . -10.05(16) ?
Cd1 O2 C1 C2 . . . . 165.96(14) ?
Cd1 O3 C9 O4 . . . . 9.37(17) ?
Cd1 O3 C9 C10 . . . . -167.39(15) ?
Cd1 O4 C9 O3 . . . . -10.20(18) ?
Cd1 O4 C9 O3 2_556 . . . 107.6(2) ?
Cd1 O4 C9 C10 . . . . 166.61(13) ?
Cd1 O4 C9 C10 2_556 . . . -75.6(2) ?
Cd1 N1 C17 C18 . . . . 170.27(14) ?
C21 N1 C17 C18 . . . . -0.8(3) ?
Cd1 N1 C21 C20 . . . . -168.42(16) ?
C17 N1 C21 C20 . . . . 3.1(3) ?
C8 N3 C5 C4 . . . . 169.5(2) ?
C8 N3 C5 C6 . . . . -11.1(4) ?
C3 C2 C1 Cd1 . . . . -75.0(6) ?
C3 C2 C1 O1 . . . . 4.7(3) ?
C3 C2 C1 O2 . . . . -171.30(17) ?
C7 C2 C1 Cd1 . . . . 99.4(6) ?
C7 C2 C1 O1 . . . . 179.06(17) ?
C7 C2 C1 O2 . . . . 3.1(3) ?
C1 C2 C3 C4 . . . . 173.52(18) ?
C7 C2 C3 C4 . . . . -1.0(3) ?
C1 C2 C7 C6 . . . . -173.35(18) ?
C3 C2 C7 C6 . . . . 1.1(3) ?
C5 C4 C3 C2 . . . . 0.0(3) ?
N3 C5 C4 C3 . . . . -179.5(2) ?
C6 C5 C4 C3 . . . . 1.0(3) ?
N3 C5 C6 C7 . . . . 179.6(2) ?
C4 C5 C6 C7 . . . . -1.0(3) ?
C2 C7 C6 C5 . . . . -0.1(3) ?
O3 C9 C10 C11 . . . . -175.08(17) ?
O3 C9 C10 C15 . . . . 8.7(3) ?
O4 C9 C10 C11 . . . . 8.1(3) ?
O4 C9 C10 C15 . . . . -168.09(17) ?
C9 C10 C11 C12 . . . . -173.83(18) ?
C15 C10 C11 C12 . . . . 2.5(3) ?
C9 C10 C15 C14 . . . . 173.80(19) ?
C11 C10 C15 C14 . . . . -2.5(3) ?
C10 C11 C12 C13 . . . . 0.3(3) ?
C11 C12 C13 N4 . . . . 177.9(2) ?
C11 C12 C13 C14 . . . . -3.0(3) ?
C12 C13 N4 C16 . . . . -171.1(2) ?
C14 C13 N4 C16 . . . . 9.9(4) ?
N4 C13 C14 C15 . . . . -178.1(2) ?
C12 C13 C14 C15 . . . . 2.9(3) ?
C10 C15 C14 C13 . . . . -0.1(3) ?
N1 C17 C18 C19 . . . . -2.0(3) ?
N1 C17 C18 C22 . . . . 174.98(18) ?
C20 C19 C18 C17 . . . . 2.6(3) ?
C20 C19 C18 C22 . . . . -174.56(19) ?
C18 C19 C20 C21 . . . . -0.5(3) ?
N1 C21 C20 C19 . . . . -2.5(3) ?
O5 C22 C18 C17 . . . . -175.9(2) ?
O5 C22 C18 C19 . . . . 1.1(3) ?
N2 C22 C18 C17 . . . . 2.1(3) ?
N2 C22 C18 C19 . . . . 179.1(2) ?
